data_4112696
loop_
_publ_author_name
'Adriana V. Szeghalmi'
'Marco Erdmann'
'Volker Engel'
'Michael Schmitt'
'Stephan Amthor'
'Volker Kriegisch'
'Gilbert N\"oll'
'Rainer Stahl'
'Christoph Lambert'
'Dirk Leusser'
'Dietmar Stalke'
'Manfred Zabel'
'J\"urgen Popp'

_publ_contact_author_address
;Prof. Dr. C. Lambert
Am Hubland
97074 W\"urzburg
Germany
;
_publ_contact_author_email lambert@chemie.uni-wuerzburg.de
_publ_contact_author_fax ++49(0)931-8884606
_publ_contact_author_name 'C. Lambert'
_publ_contact_author_phone ++49(0)931-8885318
_publ_section_title
;
 How Delocalized IsN,N,N',N'-Tetraphenylphenylenediamine Radical Cation?
 An Experimental and Theoretical Study on the Electronic and Molecular
 Structure
;
_journal_name_full 'Journal of the American Chemical Society'
_journal_page_first 7834
_journal_page_last 7845
_journal_paper_doi 10.1021/ja0395386
_journal_volume 126
_journal_year 2004
_chemical_formula_sum 'C30 H24 N2'
_chemical_formula_weight 412.51
_chemical_name_systematic
; 
 ? 
;
_space_group_IT_number 2
_symmetry_cell_setting triclinic
_symmetry_space_group_name_Hall '-P 1'
_symmetry_space_group_name_H-M 'P -1'
_atom_sites_solution_hydrogens geom
_atom_sites_solution_primary direct
_atom_sites_solution_secondary difmap
_audit_creation_method SHELXL-97
_cell_angle_alpha 106.4957(12)
_cell_angle_beta 100.0727(12)
_cell_angle_gamma 95.2343(13)
_cell_formula_units_Z 2
_cell_length_a 8.3524(6)
_cell_length_b 10.2700(7)
_cell_length_c 13.8018(10)
_cell_measurement_reflns_used 7384
_cell_measurement_temperature 173(2)
_cell_measurement_theta_max 24.8
_cell_measurement_theta_min 2.2
_cell_volume 1105.16(14)
_computing_cell_refinement 'SAINT-NT V5/6.0'
_computing_data_collection 'SMART-NT V5.6'
_computing_data_reduction 'SAINT-NT V5/6.0'
_computing_molecular_graphics 'SHELXTL-NT V5.1'
_computing_publication_material 'SHELXTL-NT V5.1'
_computing_structure_refinement 'SHELXL-97 (Sheldrick, 1997)'
_computing_structure_solution 'SHELXS-97 (Sheldrick, 1990)'
_diffrn_ambient_temperature 173(2)
_diffrn_measured_fraction_theta_full 0.977
_diffrn_measured_fraction_theta_max 0.977
_diffrn_measurement_device_type 'Bruker Smart Apex with D8-Goniometer'
_diffrn_measurement_method 'omega scan'
_diffrn_radiation_monochromator graphite
_diffrn_radiation_source 'fine-focus sealed tube'
_diffrn_radiation_type MoK\a
_diffrn_radiation_wavelength 0.71073
_diffrn_reflns_av_R_equivalents 0.0411
_diffrn_reflns_av_sigmaI/netI 0.0308
_diffrn_reflns_limit_h_max 9
_diffrn_reflns_limit_h_min -9
_diffrn_reflns_limit_k_max 12
_diffrn_reflns_limit_k_min -12
_diffrn_reflns_limit_l_max 16
_diffrn_reflns_limit_l_min -16
_diffrn_reflns_number 21476
_diffrn_reflns_theta_full 25.13
_diffrn_reflns_theta_max 25.13
_diffrn_reflns_theta_min 2.98
_exptl_absorpt_coefficient_mu 0.072
_exptl_absorpt_correction_T_max 0.98
_exptl_absorpt_correction_T_min 0.73
_exptl_absorpt_correction_type empirical
_exptl_absorpt_process_details 'SADABS 2.05; Sheldrick'
_exptl_crystal_colour colorless
_exptl_crystal_density_diffrn 1.240
_exptl_crystal_description block
_exptl_crystal_F_000 436
_exptl_crystal_size_max 0.4
_exptl_crystal_size_mid 0.3
_exptl_crystal_size_min 0.2
_refine_diff_density_max 0.189
_refine_diff_density_min -0.145
_refine_diff_density_rms 0.033
_refine_ls_extinction_method none
_refine_ls_goodness_of_fit_ref 1.229
_refine_ls_hydrogen_treatment mixed
_refine_ls_matrix_type full
_refine_ls_number_parameters 290
_refine_ls_number_reflns 3859
_refine_ls_number_restraints 0
_refine_ls_restrained_S_all 1.229
_refine_ls_R_factor_all 0.0793
_refine_ls_R_factor_gt 0.0706
_refine_ls_shift/su_max 0.000
_refine_ls_shift/su_mean 0.000
_refine_ls_structure_factor_coef Fsqd
_refine_ls_weighting_details 'calc w=1/[\s^2^(Fo^2^)+(0.0110P)^2^+0.6400P] where P=(Fo^2^+2Fc^2^)/3'
_refine_ls_weighting_scheme calc
_refine_ls_wR_factor_gt 0.1053
_refine_ls_wR_factor_ref 0.1085
_reflns_number_gt 3489
_reflns_number_total 3859
_reflns_threshold_expression >2sigma(I)
_cod_data_source_file ja0395386si20031118_044116.cif
_cod_data_source_block JA0395386_twin_1
_cod_database_code 4112696

loop_
_symmetry_equiv_pos_as_xyz
'x, y, z'
'-x, -y, -z'

loop_
_atom_site_label
_atom_site_type_symbol
_atom_site_fract_x
_atom_site_fract_y
_atom_site_fract_z
_atom_site_U_iso_or_equiv
_atom_site_adp_type
_atom_site_occupancy
_atom_site_symmetry_multiplicity
_atom_site_calc_flag
_atom_site_refinement_flags
C14 C 0.1553(3) 0.9776(2) 0.98429(17) 0.0333(5) Uani 1 1 d .
H14 H 0.2624 0.9618 0.9743 0.040 Uiso 1 1 calc R
C15 C 0.1145(3) 0.9821(2) 1.07805(16) 0.0315(5) Uani 1 1 d .
H15 H 0.1945 0.9699 1.1316 0.038 Uiso 1 1 calc R
N1 N 0.0814(2) 0.9931(2) 0.80779(14) 0.0370(5) Uani 1 1 d .
C8 C -0.1378(3) 0.8146(3) 0.69141(18) 0.0395(6) Uani 1 1 d .
H8 H -0.1181 0.7592 0.7356 0.047 Uiso 1 1 calc R
C3 C 0.4459(3) 1.0443(3) 0.6962(2) 0.0458(7) Uani 1 1 d .
H3 H 0.4797 1.0092 0.6327 0.055 Uiso 1 1 calc R
C6 C 0.3451(3) 1.1455(2) 0.87897(19) 0.0389(6) Uani 1 1 d .
H6 H 0.3113 1.1825 0.9422 0.047 Uiso 1 1 calc R
C1 C 0.2399(3) 1.0445(2) 0.79883(17) 0.0335(5) Uani 1 1 d .
C29 C 1.0186(3) 0.6225(3) 0.07828(19) 0.0426(6) Uani 1 1 d .
H29 H 1.0318 0.7072 0.1317 0.051 Uiso 1 1 calc R
C2 C 0.2926(3) 0.9932(3) 0.70674(18) 0.0391(6) Uani 1 1 d .
H2 H 0.2231 0.9229 0.6510 0.047 Uiso 1 1 calc R
C17 C 0.9679(3) 0.6002(3) 0.37603(19) 0.0483(7) Uani 1 1 d .
H17 H 0.8536 0.5978 0.3751 0.058 Uiso 1 1 calc R
C12 C -0.0773(3) 1.0237(3) 0.65154(18) 0.0413(6) Uani 1 1 d .
H12 H -0.0166 1.1129 0.6690 0.050 Uiso 1 1 calc R
C30 C 1.0614(3) 0.6203(3) -0.01480(18) 0.0423(6) Uani 1 1 d .
H30 H 1.1037 0.7037 -0.0245 0.051 Uiso 1 1 calc R
C7 C -0.0459(3) 0.9434(2) 0.71668(16) 0.0341(5) Uani 1 1 d .
C25 C 0.4251(3) 0.3189(3) 0.15738(19) 0.0468(7) Uani 1 1 d .
H25 H 0.3152 0.2772 0.1490 0.056 Uiso 1 1 calc R
C13 C 0.0418(3) 0.9960(2) 0.90461(16) 0.0314(5) Uani 1 1 d .
C23 C 0.6157(3) 0.4858(3) 0.13053(19) 0.0449(6) Uani 1 1 d .
H23 H 0.6360 0.5601 0.1040 0.054 Uiso 1 1 calc R
C4 C 0.5491(3) 1.1439(3) 0.7754(2) 0.0463(7) Uani 1 1 d .
H4 H 0.6535 1.1789 0.7673 0.056 Uiso 1 1 calc R
C5 C 0.4990(3) 1.1931(3) 0.8678(2) 0.0458(6) Uani 1 1 d .
H5 H 0.5713 1.2604 0.9243 0.055 Uiso 1 1 calc R
C21 C 1.1898(3) 0.5627(3) 0.2884(2) 0.0447(6) Uani 1 1 d .
H21 H 1.2291 0.5339 0.2263 0.054 Uiso 1 1 calc R
C9 C -0.2582(3) 0.7667(3) 0.60196(19) 0.0468(7) Uani 1 1 d .
H9 H -0.3218 0.6788 0.5852 0.056 Uiso 1 1 calc R
C11 C -0.1956(3) 0.9745(3) 0.56221(19) 0.0491(7) Uani 1 1 d .
H11 H -0.2152 1.0292 0.5175 0.059 Uiso 1 1 calc R
C22 C 0.7456(3) 0.4400(2) 0.18089(17) 0.0373(6) Uani 1 1 d .
N2 N 0.9092(3) 0.5021(2) 0.18852(15) 0.0479(6) Uani 1 1 d .
C16 C 1.0215(3) 0.5546(2) 0.28368(18) 0.0382(6) Uani 1 1 d .
C27 C 0.7140(3) 0.3332(3) 0.2207(2) 0.0465(7) Uani 1 1 d .
H27 H 0.8022 0.3008 0.2561 0.056 Uiso 1 1 calc R
C24 C 0.4567(3) 0.4249(3) 0.1183(2) 0.0493(7) Uani 1 1 d .
H24 H 0.3682 0.4565 0.0825 0.059 Uiso 1 1 calc R
C20 C 1.3005(3) 0.6117(3) 0.3817(2) 0.0536(7) Uani 1 1 d .
H20 H 1.4151 0.6158 0.3833 0.064 Uiso 1 1 calc R
C26 C 0.5530(3) 0.2735(3) 0.2086(2) 0.0504(7) Uani 1 1 d .
H26 H 0.5314 0.2004 0.2361 0.060 Uiso 1 1 calc R
C18 C 1.0803(4) 0.6487(3) 0.4688(2) 0.0565(8) Uani 1 1 d .
H18 H 1.0421 0.6784 0.5312 0.068 Uiso 1 1 calc R
C28 C 0.9568(3) 0.5020(3) 0.09366(18) 0.0405(6) Uani 1 1 d .
C10 C -0.2863(3) 0.8459(3) 0.5370(2) 0.0525(7) Uani 1 1 d .
H10 H -0.3679 0.8120 0.4750 0.063 Uiso 1 1 calc R
C19 C 1.2464(4) 0.6550(3) 0.4728(2) 0.0580(8) Uani 1 1 d .
H19 H 1.3226 0.6886 0.5372 0.070 Uiso 1 1 calc R

loop_
_atom_site_aniso_label
_atom_site_aniso_U_11
_atom_site_aniso_U_22
_atom_site_aniso_U_33
_atom_site_aniso_U_23
_atom_site_aniso_U_13
_atom_site_aniso_U_12
C14 0.0336(13) 0.0368(13) 0.0337(13) 0.0145(11) 0.0112(10) 0.0067(10)
C15 0.0335(13) 0.0356(13) 0.0290(12) 0.0166(10) 0.0045(10) 0.0056(10)
N1 0.0342(11) 0.0508(13) 0.0277(10) 0.0160(9) 0.0092(8) -0.0028(9)
C8 0.0390(14) 0.0442(15) 0.0400(14) 0.0168(12) 0.0152(11) 0.0044(11)
C3 0.0460(16) 0.0638(18) 0.0439(15) 0.0308(14) 0.0220(13) 0.0193(14)
C6 0.0398(14) 0.0412(14) 0.0370(14) 0.0139(11) 0.0101(11) 0.0024(11)
C1 0.0364(13) 0.0367(13) 0.0330(13) 0.0180(11) 0.0093(10) 0.0060(11)
C29 0.0496(15) 0.0366(14) 0.0377(14) 0.0045(11) 0.0160(12) -0.0050(12)
C2 0.0417(14) 0.0459(15) 0.0346(13) 0.0181(11) 0.0109(11) 0.0078(12)
C17 0.0477(16) 0.0566(17) 0.0395(15) 0.0105(13) 0.0171(12) 0.0002(13)
C12 0.0453(15) 0.0463(15) 0.0365(14) 0.0185(12) 0.0128(12) 0.0021(12)
C30 0.0498(16) 0.0357(14) 0.0421(14) 0.0126(12) 0.0172(12) -0.0067(12)
C7 0.0326(13) 0.0457(14) 0.0260(12) 0.0127(11) 0.0098(10) 0.0033(11)
C25 0.0385(15) 0.0562(17) 0.0445(15) 0.0117(13) 0.0152(12) 0.0013(13)
C13 0.0396(13) 0.0298(12) 0.0268(12) 0.0111(10) 0.0101(10) 0.0010(10)
C23 0.0522(16) 0.0482(16) 0.0463(15) 0.0251(13) 0.0228(13) 0.0100(13)
C4 0.0306(13) 0.0594(18) 0.0609(18) 0.0357(15) 0.0124(13) 0.0056(12)
C5 0.0374(14) 0.0490(16) 0.0524(16) 0.0212(13) 0.0069(12) 0.0004(12)
C21 0.0463(15) 0.0454(15) 0.0427(15) 0.0094(12) 0.0186(12) 0.0038(12)
C9 0.0379(15) 0.0507(17) 0.0435(15) 0.0051(13) 0.0093(12) -0.0068(12)
C11 0.0432(15) 0.075(2) 0.0358(14) 0.0284(14) 0.0073(12) 0.0102(14)
C22 0.0394(14) 0.0428(14) 0.0300(12) 0.0095(11) 0.0142(11) 0.0001(11)
N2 0.0456(13) 0.0639(15) 0.0316(11) 0.0137(10) 0.0136(10) -0.0119(11)
C16 0.0448(15) 0.0356(14) 0.0354(13) 0.0114(11) 0.0139(11) -0.0010(11)
C27 0.0429(15) 0.0540(17) 0.0538(16) 0.0305(14) 0.0148(13) 0.0088(13)
C24 0.0478(16) 0.0683(19) 0.0431(15) 0.0264(14) 0.0189(13) 0.0179(14)
C20 0.0411(16) 0.0587(18) 0.0571(18) 0.0142(15) 0.0096(14) 0.0007(13)
C26 0.0502(17) 0.0478(16) 0.0647(18) 0.0288(14) 0.0250(14) 0.0032(13)
C18 0.0615(19) 0.0654(19) 0.0342(15) 0.0034(13) 0.0160(13) -0.0059(15)
C28 0.0387(14) 0.0481(15) 0.0332(13) 0.0116(12) 0.0113(11) -0.0053(12)
C10 0.0380(15) 0.078(2) 0.0329(14) 0.0096(14) 0.0032(12) -0.0002(14)
C19 0.0571(19) 0.064(2) 0.0414(16) 0.0092(14) 0.0029(14) -0.0092(15)

loop_
_atom_type_symbol
_atom_type_description
_atom_type_scat_dispersion_real
_atom_type_scat_dispersion_imag
_atom_type_scat_source
C C 0.0033 0.0016 'International Tables Vol C Tables 4.2.6.8 and 6.1.1.4'
N N 0.0061 0.0033 'International Tables Vol C Tables 4.2.6.8 and 6.1.1.4'
H H 0.0000 0.0000 'International Tables Vol C Tables 4.2.6.8 and 6.1.1.4'

loop_
_geom_angle_atom_site_label_1
_geom_angle_atom_site_label_2
_geom_angle_atom_site_label_3
_geom_angle
_geom_angle_site_symmetry_1
_geom_angle_site_symmetry_3
C15 C14 C13 120.9(2) . .
C14 C15 C13 121.2(2) . 2_577
C1 N1 C13 122.66(19) . .
C1 N1 C7 118.60(18) . .
C13 N1 C7 118.65(18) . .
C9 C8 C7 120.0(2) . .
C4 C3 C2 121.1(2) . .
C1 C6 C5 120.5(2) . .
C6 C1 C2 118.3(2) . .
C6 C1 N1 122.0(2) . .
C2 C1 N1 119.7(2) . .
C28 C29 C30 120.3(2) . .
C3 C2 C1 120.3(2) . .
C18 C17 C16 120.1(3) . .
C11 C12 C7 120.2(2) . .
C28 C30 C29 120.7(2) 2_765 .
C8 C7 C12 119.3(2) . .
C8 C7 N1 120.7(2) . .
C12 C7 N1 120.0(2) . .
C26 C25 C24 119.5(2) . .
C14 C13 C15 117.88(19) . 2_577
C14 C13 N1 121.9(2) . .
C15 C13 N1 120.2(2) 2_577 .
C24 C23 C22 120.6(2) . .
C3 C4 C5 118.8(2) . .
C4 C5 C6 120.8(2) . .
C20 C21 C16 121.0(2) . .
C10 C9 C8 120.3(2) . .
C12 C11 C10 120.3(2) . .
C23 C22 C27 119.1(2) . .
C23 C22 N2 119.0(2) . .
C27 C22 N2 121.9(2) . .
C16 N2 C22 121.82(19) . .
C16 N2 C28 121.2(2) . .
C22 N2 C28 116.87(19) . .
C21 C16 C17 118.1(2) . .
C21 C16 N2 120.8(2) . .
C17 C16 N2 121.2(2) . .
C22 C27 C26 119.7(2) . .
C25 C24 C23 120.4(3) . .
C19 C20 C21 120.5(3) . .
C25 C26 C27 120.7(2) . .
C19 C18 C17 121.4(3) . .
C29 C28 C30 118.9(2) . 2_765
C29 C28 N2 121.3(2) . .
C30 C28 N2 119.7(2) 2_765 .
C9 C10 C11 119.9(2) . .
C18 C19 C20 118.9(3) . .

loop_
_geom_bond_atom_site_label_1
_geom_bond_atom_site_label_2
_geom_bond_distance
_geom_bond_site_symmetry_2
C14 C15 1.384(3) .
C14 C13 1.389(3) .
C15 C13 1.394(3) 2_577
N1 C1 1.419(3) .
N1 C13 1.425(3) .
N1 C7 1.429(3) .
C8 C9 1.381(3) .
C8 C7 1.386(3) .
C3 C4 1.363(4) .
C3 C2 1.387(3) .
C6 C1 1.383(3) .
C6 C5 1.383(3) .
C1 C2 1.395(3) .
C29 C28 1.383(3) .
C29 C30 1.387(3) .
C17 C18 1.379(4) .
C17 C16 1.394(3) .
C12 C11 1.371(3) .
C12 C7 1.391(3) .
C30 C28 1.385(3) 2_765
C25 C26 1.368(4) .
C25 C24 1.370(4) .
C13 C15 1.394(3) 2_577
C23 C24 1.376(3) .
C23 C22 1.377(3) .
C4 C5 1.385(4) .
C21 C20 1.378(4) .
C21 C16 1.390(3) .
C9 C10 1.377(4) .
C11 C10 1.380(4) .
C22 C27 1.383(3) .
C22 N2 1.428(3) .
N2 C16 1.403(3) .
N2 C28 1.433(3) .
C27 C26 1.388(3) .
C20 C19 1.378(4) .
C18 C19 1.373(4) .
C28 C30 1.385(3) 2_765
